data_7709222
loop_
_publ_author_name
'N\"o\&sler, Maite'
'Hunger, David'
'Reichert, Felix'
'Winkler, Mario'
'Reimann, Marc'
'Klein, Johannes'
'Suhr, Simon'
'Suntrup, Lisa'
'Beerhues, Julia'
'Kaupp, Martin'
'van Slageren, Joris'
'Sarkar, Biprajit'

_publ_section_title
;
 Spin-state control of cobalt(II) and iron(II) complexes with
 click-derived tripodal ligands through non-covalent and fluorine-specific
 interactions.
;
_journal_issue 48
_journal_name_full 'Dalton transactions (Cambridge, England : 2003)'
_journal_page_first 18097
_journal_page_last 18106
_journal_paper_doi 10.1039/d1dt03535e
_journal_volume 50
_journal_year 2021
_chemical_formula_moiety 'C60 H30 F30 Fe N20, 2(B F4)'
_chemical_formula_sum 'C60 H30 B2 F38 Fe N20'
_chemical_formula_weight 1830.51
_space_group_crystal_system monoclinic
_space_group_IT_number 14
_space_group_name_Hall '-P 2yn'
_space_group_name_H-M_alt 'P 1 21/n 1'
_atom_sites_solution_hydrogens geom
_atom_sites_solution_primary iterative
_audit_creation_date 2021-11-09
_audit_creation_method
;
Olex2 1.5
(compiled 2021.08.20 svn.r13c46975 for OlexSys, GUI svn.r6405)
;
_audit_update_record
;
2021-11-09 deposited with the CCDC.	2021-12-01 downloaded from the CCDC.
;
_cell_angle_alpha 90
_cell_angle_beta 105.545(2)
_cell_angle_gamma 90
_cell_formula_units_Z 2
_cell_length_a 16.2429(9)
_cell_length_b 9.3972(5)
_cell_length_c 24.0242(12)
_cell_measurement_reflns_used 4691
_cell_measurement_temperature 100(2)
_cell_measurement_theta_max 25.423
_cell_measurement_theta_min 2.339
_cell_volume 3532.9(3)
_computing_cell_refinement 'APEX3 (Bruker, 2015)'
_computing_data_collection 'APEX3 (Bruker, 2015)'
_computing_data_reduction 'SAINT+ (Bruker, 2009)'
_computing_molecular_graphics 'Olex2 1.5 (Dolomanov et al., 2009)'
_computing_publication_material 'Olex2 1.5 (Dolomanov et al., 2009)'
_computing_structure_refinement 'SHELXL 2018/3 (Sheldrick, 2015)'
_computing_structure_solution 'olex2.solve 1.5 (Bourhis et al., 2015)'
_diffrn_ambient_temperature 100.01
_diffrn_measured_fraction_theta_full 0.999
_diffrn_measured_fraction_theta_max 0.996
_diffrn_measurement_device_type 'Bruker D8 Venture'
_diffrn_measurement_method 'omega + phi scans'
_diffrn_radiation_type MoK\a
_diffrn_radiation_wavelength 0.71073
_diffrn_reflns_av_R_equivalents 0.0872
_diffrn_reflns_av_unetI/netI 0.0559
_diffrn_reflns_Laue_measured_fraction_full 0.999
_diffrn_reflns_Laue_measured_fraction_max 0.996
_diffrn_reflns_limit_h_max 19
_diffrn_reflns_limit_h_min -18
_diffrn_reflns_limit_k_max 10
_diffrn_reflns_limit_k_min -11
_diffrn_reflns_limit_l_max 29
_diffrn_reflns_limit_l_min -28
_diffrn_reflns_number 40698
_diffrn_reflns_point_group_measured_fraction_full 0.999
_diffrn_reflns_point_group_measured_fraction_max 0.996
_diffrn_reflns_theta_full 25.242
_diffrn_reflns_theta_max 25.423
_diffrn_reflns_theta_min 2.339
_exptl_absorpt_coefficient_mu 0.371
_exptl_absorpt_correction_T_max 0.7452
_exptl_absorpt_correction_T_min 0.6826
_exptl_absorpt_correction_type multi-scan
_exptl_absorpt_process_details 'Blessing, 1995'
_exptl_crystal_colour colourless
_exptl_crystal_colour_primary colourless
_exptl_crystal_density_diffrn 1.721
_exptl_crystal_description block
_exptl_crystal_F_000 1816
_exptl_crystal_size_max 0.16
_exptl_crystal_size_mid 0.08
_exptl_crystal_size_min 0.08
_refine_diff_density_max 0.661
_refine_diff_density_min -0.860
_refine_diff_density_rms 0.082
_refine_ls_extinction_method none
_refine_ls_goodness_of_fit_ref 0.710
_refine_ls_hydrogen_treatment constr
_refine_ls_matrix_type full
_refine_ls_number_parameters 547
_refine_ls_number_reflns 6497
_refine_ls_number_restraints 0
_refine_ls_restrained_S_all 0.710
_refine_ls_R_factor_all 0.0957
_refine_ls_R_factor_gt 0.0640
_refine_ls_shift/su_max 0.000
_refine_ls_shift/su_mean 0.000
_refine_ls_structure_factor_coef Fsqd
_refine_ls_weighting_details 'w=1/[\s^2^(Fo^2^)+(0.1638P)^2^+33.1774P] where P=(Fo^2^+2Fc^2^)/3'
_refine_ls_weighting_scheme calc
_refine_ls_wR_factor_gt 0.1843
_refine_ls_wR_factor_ref 0.2179
_reflns_Friedel_coverage 0.000
_reflns_number_gt 4691
_reflns_number_total 6497
_reflns_threshold_expression 'I > 2\s(I)'
_cod_data_source_file d1dt03535e2.cif
_cod_data_source_block bip522_a
_cod_database_code 7709222
_shelx_shelxl_version_number 2018/3
_shelx_space_group_comment
;
The symmetry employed for this shelxl refinement is uniquely defined
by the following loop, which should always be used as a source of
symmetry information in preference to the above space-group names.
They are only intended as comments.
;
_olex2_refinement_description
;
1. Fixed Uiso
 At 1.2 times of:
  All C(H) groups, All C(H,H) groups
2.a Secondary CH2 refined with riding coordinates:
 C10(H10a,H10b), C13(H13a,H13b), C20(H20a,H20b), C30(H30a,H30b), C23(H23a,
 H23b), C33(H33a,H33b)
2.b Aromatic/amide H refined with riding coordinates:
 C12(H12), C22(H22), C32(H32)
;
_smtbx_masks_special_details
;
A solvent mask was calculated and 72 electrons were 
found in a volume of 268\%A^3^ in 1 void per unit cell. 
This is consistent with the presence of 2[CH4O] per Formula Unit 
which account for 72 electrons per unit cell.
;
_olex2_submission_special_instructions 'No special instructions were received'

loop_
_space_group_symop_operation_xyz
'x, y, z'
'-x+1/2, y+1/2, -z+1/2'
'-x, -y, -z'
'x-1/2, -y-1/2, z-1/2'

loop_
_atom_site_label
_atom_site_type_symbol
_atom_site_fract_x
_atom_site_fract_y
_atom_site_fract_z
_atom_site_U_iso_or_equiv
_atom_site_adp_type
_atom_site_occupancy
_atom_site_site_symmetry_order
_atom_site_calc_flag
_atom_site_refinement_flags_posn
_atom_site_refinement_flags_adp
_atom_site_refinement_flags_occupancy
_atom_site_disorder_assembly
_atom_site_disorder_group
Fe1 Fe 0.500000 1.000000 0.500000 0.0139(2) Uani 1 2 d S . P . .
N1 N 0.5739(2) 0.8218(4) 0.54128(16) 0.0179(8) Uani 1 1 d . . . . .
N10 N 0.5595(2) 1.0947(4) 0.57360(16) 0.0182(8) Uani 1 1 d . . . . .
F10 F 0.68098(19) 1.2987(4) 0.80133(13) 0.0383(8) Uani 1 1 d . . . . .
C10 C 0.6249(3) 0.8602(5) 0.6018(2) 0.0289(11) Uani 1 1 d . . . . .
H10A H 0.607194 0.798885 0.630069 0.035 Uiso 1 1 calc R U . . .
H10B H 0.686443 0.843371 0.605902 0.035 Uiso 1 1 calc R U . . .
N11 N 0.5579(2) 1.2263(4) 0.59243(16) 0.0195(8) Uani 1 1 d . . . . .
F11 F 0.5816(2) 1.3140(4) 0.87404(13) 0.0438(9) Uani 1 1 d . . . . .
C11 C 0.6113(3) 1.0119(5) 0.61427(19) 0.0195(9) Uani 1 1 d . . . . .
N12 N 0.6103(3) 1.2257(4) 0.64621(17) 0.0216(8) Uani 1 1 d . . . . .
F12 F 0.4139(2) 1.3808(5) 0.83450(15) 0.0554(11) Uani 1 1 d . . . . .
C12 C 0.6443(3) 1.0964(5) 0.6618(2) 0.0215(10) Uani 1 1 d . . . . .
H12 H 0.682396 1.069461 0.697645 0.026 Uiso 1 1 calc R U . . .
C13 C 0.6226(3) 1.3571(5) 0.6810(2) 0.0249(11) Uani 1 1 d . . . . .
H13A H 0.609575 1.440425 0.654862 0.030 Uiso 1 1 calc R U . . .
H13B H 0.683123 1.364018 0.703613 0.030 Uiso 1 1 calc R U . . .
F13 F 0.3459(2) 1.4346(5) 0.72038(16) 0.0583(11) Uani 1 1 d . . . . .
C15 C 0.5983(3) 1.3331(5) 0.7800(2) 0.0263(11) Uani 1 1 d . . . . .
C14 C 0.5664(3) 1.3601(5) 0.7213(2) 0.0213(10) Uani 1 1 d . . . . .
F14 F 0.4455(2) 1.4229(3) 0.64668(13) 0.0387(8) Uani 1 1 d . . . . .
C17 C 0.4630(3) 1.3745(6) 0.7979(2) 0.0330(12) Uani 1 1 d . . . . .
C16 C 0.5478(3) 1.3403(6) 0.8172(2) 0.0288(11) Uani 1 1 d . . . . .
C18 C 0.4293(3) 1.4009(6) 0.7400(2) 0.0344(13) Uani 1 1 d . . . . .
C19 C 0.4810(3) 1.3943(5) 0.7028(2) 0.0267(11) Uani 1 1 d . . . . .
N20 N 0.4183(2) 0.9178(4) 0.54122(15) 0.0183(8) Uani 1 1 d . . . . .
F20 F 0.4134(2) 1.0628(3) 0.69382(14) 0.0450(9) Uani 1 1 d . . . . .
C20 C 0.5092(3) 0.7116(5) 0.5442(2) 0.0209(10) Uani 1 1 d . . . . .
H20A H 0.486477 0.666314 0.505970 0.025 Uiso 1 1 calc R U . . .
H20B H 0.535343 0.636956 0.572546 0.025 Uiso 1 1 calc R U . . .
N21 N 0.3574(3) 0.9691(4) 0.56231(16) 0.0225(9) Uani 1 1 d . . . . .
F21 F 0.4926(3) 1.0209(4) 0.80666(17) 0.0602(11) Uani 1 1 d . . . . .
C21 C 0.4395(3) 0.7849(5) 0.56233(19) 0.0193(10) Uani 1 1 d . . . . .
N22 N 0.3400(2) 0.8671(4) 0.59641(16) 0.0212(9) Uani 1 1 d . . . . .
F22 F 0.4441(3) 0.8022(5) 0.86373(16) 0.0685(13) Uani 1 1 d . . . . .
C22 C 0.3904(3) 0.7511(5) 0.5981(2) 0.0231(10) Uani 1 1 d . . . . .
H22 H 0.391148 0.665804 0.619453 0.028 Uiso 1 1 calc R U . . .
N30 N 0.6399(3) 0.5019(5) 0.5094(2) 0.0351(11) Uani 1 1 d . . . . .
F30 F 0.9306(3) 0.4501(4) 0.5394(2) 0.0624(11) Uani 1 1 d . . . . .
C30 C 0.6329(3) 0.7635(5) 0.5086(2) 0.0213(10) Uani 1 1 d . . . . .
H30A H 0.677879 0.834915 0.509107 0.026 Uiso 1 1 calc R U . . .
H30B H 0.600138 0.749575 0.467781 0.026 Uiso 1 1 calc R U . . .
C29 C 0.2938(3) 0.7664(6) 0.7241(2) 0.0286(11) Uani 1 1 d . . . . .
C28 C 0.3350(4) 0.7423(6) 0.7817(2) 0.0379(13) Uani 1 1 d . . . . .
C27 C 0.4029(4) 0.8269(7) 0.8088(2) 0.0416(14) Uani 1 1 d . . . . .
C26 C 0.4280(4) 0.9359(6) 0.7794(3) 0.0384(13) Uani 1 1 d . . . . .
C25 C 0.3867(3) 0.9573(5) 0.7228(2) 0.0286(11) Uani 1 1 d . . . . .
C24 C 0.3194(3) 0.8729(5) 0.6930(2) 0.0237(10) Uani 1 1 d . . . . .
F24 F 0.2281(2) 0.6816(4) 0.69974(14) 0.0421(8) Uani 1 1 d . . . . .
C23 C 0.2783(3) 0.8937(6) 0.6299(2) 0.0264(11) Uani 1 1 d . . . . .
H23A H 0.229282 0.827786 0.617107 0.032 Uiso 1 1 calc R U . . .
H23B H 0.256398 0.992273 0.622934 0.032 Uiso 1 1 calc R U . . .
F23 F 0.3084(3) 0.6374(5) 0.81035(16) 0.0642(12) Uani 1 1 d . . . . .
N31 N 0.6890(3) 0.3957(5) 0.5352(2) 0.0383(12) Uani 1 1 d . . . . .
F31 F 0.9805(3) 0.2803(5) 0.4627(2) 0.0686(13) Uani 1 1 d . . . . .
C31 C 0.6752(3) 0.6248(5) 0.5315(2) 0.0194(10) Uani 1 1 d . . . . .
N32 N 0.7561(3) 0.4536(5) 0.57261(18) 0.0285(10) Uani 1 1 d . . . . .
F32 F 0.9268(2) 0.0078(4) 0.44844(14) 0.0435(8) Uani 1 1 d . . . . .
C33 C 0.8228(4) 0.3595(7) 0.6068(3) 0.0425(15) Uani 1 1 d . . . . .
H33A H 0.799249 0.301451 0.633366 0.051 Uiso 1 1 calc R U . . .
H33B H 0.870625 0.416994 0.630314 0.051 Uiso 1 1 calc R U . . .
F33 F 0.8298(2) -0.0993(3) 0.51297(15) 0.0421(8) Uani 1 1 d . . . . .
C34 C 0.8547(3) 0.2632(6) 0.5667(2) 0.0308(12) Uani 1 1 d . . . . .
F34 F 0.7800(2) 0.0658(4) 0.58926(15) 0.0474(9) Uani 1 1 d . . . . .
C35 C 0.9056(4) 0.3130(6) 0.5336(3) 0.0392(14) Uani 1 1 d . . . . .
C36 C 0.9310(4) 0.2286(7) 0.4940(3) 0.0397(14) Uani 1 1 d . . . . .
C37 C 0.9041(3) 0.0906(6) 0.4873(2) 0.0317(12) Uani 1 1 d . . . . .
C38 C 0.8545(3) 0.0366(6) 0.5194(2) 0.0282(11) Uani 1 1 d . . . . .
C39 C 0.8300(3) 0.1233(6) 0.5589(2) 0.0319(12) Uani 1 1 d . . . . .
B100 B 0.8936(4) 0.2206(7) 0.7509(3) 0.0309(13) Uani 1 1 d . . . . .
F101 F 0.9277(3) 0.1852(4) 0.70507(15) 0.0524(10) Uani 1 1 d . . . . .
F102 F 0.9546(3) 0.1980(5) 0.80158(16) 0.0701(13) Uani 1 1 d . . . . .
F103 F 0.8262(2) 0.1325(5) 0.7503(2) 0.0727(13) Uani 1 1 d . . . . .
F104 F 0.8631(3) 0.3582(4) 0.74540(18) 0.0722(14) Uani 1 1 d . . . . .
C32 C 0.7495(3) 0.5953(6) 0.5717(2) 0.0338(13) Uani 1 1 d . . . . .
H32 H 0.788532 0.661499 0.594394 0.041 Uiso 1 1 calc R U . . .

loop_
_atom_site_aniso_label
_atom_site_aniso_U_11
_atom_site_aniso_U_22
_atom_site_aniso_U_33
_atom_site_aniso_U_23
_atom_site_aniso_U_13
_atom_site_aniso_U_12
Fe1 0.0180(5) 0.0108(4) 0.0133(4) -0.0012(3) 0.0053(3) 0.0008(4)
N1 0.0193(19) 0.0133(19) 0.0220(19) -0.0039(15) 0.0069(16) 0.0017(15)
N10 0.0202(19) 0.0154(19) 0.0213(19) -0.0022(16) 0.0096(16) 0.0003(16)
F10 0.0298(17) 0.054(2) 0.0289(16) 0.0023(15) 0.0034(13) 0.0131(15)
C10 0.034(3) 0.019(2) 0.029(3) -0.006(2) -0.001(2) 0.004(2)
N11 0.026(2) 0.0147(19) 0.0196(19) -0.0020(16) 0.0087(16) 0.0001(16)
F11 0.049(2) 0.062(2) 0.0211(15) 0.0014(15) 0.0108(14) 0.0055(17)
C11 0.020(2) 0.020(2) 0.020(2) -0.0003(19) 0.0064(18) 0.0004(19)
N12 0.026(2) 0.017(2) 0.023(2) -0.0037(16) 0.0079(17) -0.0017(17)
F12 0.041(2) 0.090(3) 0.045(2) -0.019(2) 0.0277(17) -0.007(2)
C12 0.022(2) 0.021(2) 0.021(2) -0.0003(19) 0.0048(19) 0.000(2)
C13 0.033(3) 0.017(2) 0.025(2) -0.009(2) 0.008(2) -0.006(2)
F13 0.0243(17) 0.091(3) 0.055(2) -0.022(2) 0.0026(16) 0.0148(19)
C15 0.026(3) 0.021(2) 0.030(3) -0.004(2) 0.006(2) 0.004(2)
C14 0.028(3) 0.014(2) 0.023(2) -0.0075(19) 0.008(2) 0.0018(19)
F14 0.0423(18) 0.0389(19) 0.0273(15) -0.0086(14) -0.0036(13) 0.0129(15)
C17 0.034(3) 0.033(3) 0.036(3) -0.015(2) 0.015(2) -0.008(2)
C16 0.035(3) 0.031(3) 0.021(2) -0.004(2) 0.008(2) 0.000(2)
C18 0.018(3) 0.043(3) 0.041(3) -0.020(3) 0.005(2) 0.002(2)
C19 0.032(3) 0.022(2) 0.022(2) -0.011(2) -0.001(2) 0.001(2)
N20 0.024(2) 0.0148(19) 0.0170(18) -0.0029(15) 0.0074(16) 0.0002(16)
F20 0.061(2) 0.0282(17) 0.0459(19) 0.0042(15) 0.0156(17) -0.0161(16)
C20 0.024(2) 0.015(2) 0.025(2) 0.0016(19) 0.009(2) 0.0023(19)
N21 0.029(2) 0.021(2) 0.0185(19) 0.0015(16) 0.0078(17) 0.0038(17)
F21 0.061(2) 0.058(3) 0.049(2) -0.0023(19) -0.0076(19) -0.027(2)
C21 0.022(2) 0.013(2) 0.021(2) 0.0035(18) 0.0020(19) 0.0034(18)
N22 0.022(2) 0.019(2) 0.024(2) 0.0017(16) 0.0094(17) 0.0049(16)
F22 0.070(3) 0.084(3) 0.0356(19) 0.021(2) -0.0144(19) -0.015(2)
C22 0.027(3) 0.019(2) 0.025(2) 0.004(2) 0.011(2) 0.003(2)
N30 0.022(2) 0.017(2) 0.060(3) -0.005(2) 0.001(2) 0.0009(18)
F30 0.058(2) 0.0270(18) 0.103(3) -0.002(2) 0.022(2) -0.0055(17)
C30 0.018(2) 0.013(2) 0.035(3) 0.000(2) 0.011(2) 0.0022(18)
C29 0.023(3) 0.034(3) 0.031(3) 0.004(2) 0.009(2) -0.003(2)
C28 0.041(3) 0.038(3) 0.036(3) 0.007(3) 0.013(3) -0.010(3)
C27 0.040(3) 0.049(4) 0.031(3) 0.010(3) 0.001(3) 0.005(3)
C26 0.041(3) 0.035(3) 0.038(3) -0.006(3) 0.007(3) -0.007(3)
C25 0.032(3) 0.023(3) 0.033(3) -0.001(2) 0.012(2) -0.002(2)
C24 0.021(2) 0.026(3) 0.028(2) 0.003(2) 0.012(2) 0.006(2)
F24 0.0329(17) 0.051(2) 0.0410(18) 0.0081(16) 0.0078(14) -0.0181(15)
C23 0.017(2) 0.032(3) 0.031(3) 0.003(2) 0.009(2) 0.006(2)
F23 0.072(3) 0.073(3) 0.045(2) 0.027(2) 0.0116(19) -0.026(2)
N31 0.026(2) 0.021(2) 0.062(3) 0.001(2) 0.001(2) 0.0025(19)
F31 0.062(3) 0.058(3) 0.105(3) 0.017(2) 0.056(3) 0.003(2)
C31 0.019(2) 0.015(2) 0.025(2) -0.0013(19) 0.0072(19) 0.0010(18)
N32 0.029(2) 0.027(2) 0.028(2) -0.0024(18) 0.0054(18) 0.0075(19)
F32 0.0415(19) 0.054(2) 0.0385(18) 0.0001(16) 0.0171(15) 0.0186(16)
C33 0.046(4) 0.040(3) 0.036(3) -0.007(3) 0.002(3) 0.020(3)
F33 0.0423(19) 0.0307(17) 0.051(2) -0.0071(15) 0.0081(15) -0.0007(15)
C34 0.023(3) 0.027(3) 0.037(3) 0.001(2) -0.001(2) 0.012(2)
F34 0.048(2) 0.051(2) 0.054(2) 0.0044(18) 0.0329(18) 0.0067(17)
C35 0.031(3) 0.025(3) 0.055(4) 0.004(3) 0.001(3) 0.001(2)
C36 0.027(3) 0.044(4) 0.053(4) 0.011(3) 0.020(3) 0.007(3)
C37 0.020(3) 0.038(3) 0.035(3) 0.003(2) 0.005(2) 0.014(2)
C38 0.023(3) 0.030(3) 0.030(3) 0.001(2) 0.003(2) 0.007(2)
C39 0.020(3) 0.040(3) 0.034(3) 0.005(2) 0.004(2) 0.008(2)
B100 0.044(4) 0.024(3) 0.024(3) 0.003(2) 0.008(3) 0.007(3)
F101 0.083(3) 0.041(2) 0.0427(19) 0.0129(16) 0.0335(19) 0.0257(19)
F102 0.064(3) 0.087(3) 0.041(2) -0.023(2) -0.0171(19) 0.026(2)
F103 0.035(2) 0.060(3) 0.122(4) -0.008(3) 0.020(2) -0.0002(19)
F104 0.137(4) 0.032(2) 0.059(2) 0.0064(18) 0.045(3) 0.033(2)
C32 0.030(3) 0.023(3) 0.042(3) -0.013(2) -0.001(2) 0.004(2)

loop_
_atom_type_symbol
_atom_type_description
_atom_type_scat_dispersion_real
_atom_type_scat_dispersion_imag
_atom_type_scat_source
C C 0.0033 0.0016 'International Tables Vol C Tables 4.2.6.8 and 6.1.1.4'
H H 0.0000 0.0000 'International Tables Vol C Tables 4.2.6.8 and 6.1.1.4'
B B 0.0013 0.0007 'International Tables Vol C Tables 4.2.6.8 and 6.1.1.4'
F F 0.0171 0.0103 'International Tables Vol C Tables 4.2.6.8 and 6.1.1.4'
Fe Fe 0.3463 0.8444 'International Tables Vol C Tables 4.2.6.8 and 6.1.1.4'
N N 0.0061 0.0033 'International Tables Vol C Tables 4.2.6.8 and 6.1.1.4'

loop_
_geom_angle_atom_site_label_1
_geom_angle_atom_site_label_2
_geom_angle_atom_site_label_3
_geom_angle
_geom_angle_site_symmetry_1
_geom_angle_site_symmetry_3
_geom_angle_publ_flag
N1 Fe1 N1 180.00(12) . 3_676 y
N10 Fe1 N1 81.91(15) . . y
N10 Fe1 N1 98.09(15) . 3_676 y
N10 Fe1 N1 81.91(15) 3_676 3_676 y
N10 Fe1 N1 98.09(15) 3_676 . y
N10 Fe1 N10 180.0 . 3_676 y
N10 Fe1 N20 92.22(15) . 3_676 y
N10 Fe1 N20 87.78(15) . . y
N10 Fe1 N20 92.22(15) 3_676 . y
N10 Fe1 N20 87.78(15) 3_676 3_676 y
N20 Fe1 N1 99.58(15) 3_676 . y
N20 Fe1 N1 80.42(15) 3_676 3_676 y
N20 Fe1 N1 80.42(15) . . y
N20 Fe1 N1 99.59(15) . 3_676 y
N20 Fe1 N20 180.0 . 3_676 y
C10 N1 Fe1 110.7(3) . . ?
C20 N1 Fe1 104.5(3) . . ?
C20 N1 C10 109.4(4) . . ?
C20 N1 C30 109.2(3) . . ?
C30 N1 Fe1 113.7(3) . . ?
C30 N1 C10 109.3(4) . . ?
N11 N10 Fe1 132.5(3) . . ?
N11 N10 C11 110.9(4) . . ?
C11 N10 Fe1 116.5(3) . . ?
N1 C10 H10A 109.6 . . ?
N1 C10 H10B 109.6 . . ?
H10A C10 H10B 108.1 . . ?
C11 C10 N1 110.5(4) . . ?
C11 C10 H10A 109.6 . . ?
C11 C10 H10B 109.6 . . ?
N10 N11 N12 105.1(4) . . ?
N10 C11 C10 120.3(4) . . ?
N10 C11 C12 107.3(4) . . ?
C12 C11 C10 132.4(4) . . ?
N11 N12 C12 112.2(4) . . ?
N11 N12 C13 119.7(4) . . ?
C12 N12 C13 128.0(4) . . ?
C11 C12 H12 127.8 . . ?
N12 C12 C11 104.5(4) . . ?
N12 C12 H12 127.8 . . ?
N12 C13 H13A 109.3 . . ?
N12 C13 H13B 109.3 . . ?
N12 C13 C14 111.6(4) . . ?
H13A C13 H13B 108.0 . . ?
C14 C13 H13A 109.3 . . ?
C14 C13 H13B 109.3 . . ?
F10 C15 C14 119.7(4) . . ?
F10 C15 C16 118.4(4) . . ?
C16 C15 C14 121.9(5) . . ?
C15 C14 C13 121.8(4) . . ?
C19 C14 C13 122.1(4) . . ?
C19 C14 C15 116.1(4) . . ?
F12 C17 C16 120.6(5) . . ?
F12 C17 C18 120.7(5) . . ?
C16 C17 C18 118.6(5) . . ?
F11 C16 C15 120.0(5) . . ?
F11 C16 C17 119.1(5) . . ?
C17 C16 C15 121.0(5) . . ?
F13 C18 C17 119.2(5) . . ?
F13 C18 C19 120.8(5) . . ?
C17 C18 C19 120.0(5) . . ?
C14 C19 C18 122.4(5) . . ?
F14 C19 C14 119.6(4) . . ?
F14 C19 C18 118.0(5) . . ?
N21 N20 Fe1 135.3(3) . . ?
N21 N20 C21 109.6(4) . . ?
C21 N20 Fe1 113.8(3) . . ?
N1 C20 H20A 110.3 . . ?
N1 C20 H20B 110.3 . . ?
H20A C20 H20B 108.6 . . ?
C21 C20 N1 107.1(4) . . ?
C21 C20 H20A 110.3 . . ?
C21 C20 H20B 110.3 . . ?
N20 N21 N22 106.0(4) . . ?
N20 C21 C20 117.0(4) . . ?
N20 C21 C22 108.6(4) . . ?
C22 C21 C20 134.4(4) . . ?
N21 N22 C22 111.7(4) . . ?
N21 N22 C23 120.0(4) . . ?
C22 N22 C23 128.1(4) . . ?
C21 C22 H22 127.9 . . ?
N22 C22 C21 104.2(4) . . ?
N22 C22 H22 127.9 . . ?
N31 N30 C31 109.0(4) . . ?
N1 C30 H30A 108.6 . . ?
N1 C30 H30B 108.6 . . ?
N1 C30 C31 114.7(4) . . ?
H30A C30 H30B 107.6 . . ?
C31 C30 H30A 108.6 . . ?
C31 C30 H30B 108.6 . . ?
C24 C29 C28 121.7(5) . . ?
F24 C29 C28 117.1(5) . . ?
F24 C29 C24 121.2(5) . . ?
C27 C28 C29 119.4(5) . . ?
F23 C28 C29 119.9(5) . . ?
F23 C28 C27 120.7(5) . . ?
F22 C27 C28 119.7(5) . . ?
F22 C27 C26 120.2(6) . . ?
C26 C27 C28 120.1(5) . . ?
F21 C26 C27 119.7(5) . . ?
F21 C26 C25 120.8(5) . . ?
C25 C26 C27 119.5(5) . . ?
F20 C25 C26 118.9(5) . . ?
F20 C25 C24 118.3(5) . . ?
C26 C25 C24 122.8(5) . . ?
C29 C24 C25 116.6(5) . . ?
C29 C24 C23 121.8(5) . . ?
C25 C24 C23 121.6(5) . . ?
N22 C23 C24 110.4(4) . . ?
N22 C23 H23A 109.6 . . ?
N22 C23 H23B 109.6 . . ?
C24 C23 H23A 109.6 . . ?
C24 C23 H23B 109.6 . . ?
H23A C23 H23B 108.1 . . ?
N30 N31 N32 106.8(4) . . ?
N30 C31 C30 119.9(4) . . ?
N30 C31 C32 108.1(4) . . ?
C32 C31 C30 131.9(4) . . ?
N31 N32 C33 118.7(5) . . ?
N31 N32 C32 110.4(4) . . ?
C32 N32 C33 130.9(5) . . ?
N32 C33 H33A 109.8 . . ?
N32 C33 H33B 109.8 . . ?
N32 C33 C34 109.4(4) . . ?
H33A C33 H33B 108.2 . . ?
C34 C33 H33A 109.8 . . ?
C34 C33 H33B 109.8 . . ?
C35 C34 C33 121.9(5) . . ?
C39 C34 C33 121.5(5) . . ?
C39 C34 C35 116.5(5) . . ?
F30 C35 C34 118.5(6) . . ?
F30 C35 C36 118.9(6) . . ?
C34 C35 C36 122.6(5) . . ?
F31 C36 C35 121.1(6) . . ?
F31 C36 C37 120.2(5) . . ?
C37 C36 C35 118.8(5) . . ?
F32 C37 C36 119.7(5) . . ?
F32 C37 C38 119.7(5) . . ?
C38 C37 C36 120.6(5) . . ?
F33 C38 C37 119.9(5) . . ?
F33 C38 C39 120.5(5) . . ?
C37 C38 C39 119.6(5) . . ?
C34 C39 C38 122.0(5) . . ?
F34 C39 C34 120.6(5) . . ?
F34 C39 C38 117.5(5) . . ?
F102 B100 F101 108.6(5) . . ?
F102 B100 F103 107.6(5) . . ?
F102 B100 F104 112.9(5) . . ?
F103 B100 F101 109.4(5) . . ?
F103 B100 F104 107.5(5) . . ?
F104 B100 F101 110.8(5) . . ?
C31 C32 H32 127.2 . . ?
N32 C32 C31 105.5(5) . . ?
N32 C32 H32 127.2 . . ?

loop_
_geom_bond_atom_site_label_1
_geom_bond_atom_site_label_2
_geom_bond_distance
_geom_bond_site_symmetry_2
_geom_bond_publ_flag
Fe1 N1 2.143(4) 3_676 y
Fe1 N1 2.143(4) . y
Fe1 N10 1.984(4) . y
Fe1 N10 1.984(4) 3_676 y
Fe1 N20 2.010(4) . y
Fe1 N20 2.011(4) 3_676 y
N1 C10 1.513(6) . ?
N1 C20 1.491(6) . ?
N1 C30 1.496(6) . ?
N10 N11 1.320(5) . ?
N10 C11 1.352(6) . ?
F10 C15 1.342(6) . ?
C10 H10A 0.9900 . ?
C10 H10B 0.9900 . ?
C10 C11 1.485(7) . ?
N11 N12 1.344(5) . ?
F11 C16 1.350(6) . ?
C11 C12 1.376(7) . ?
N12 C12 1.346(6) . ?
N12 C13 1.473(6) . ?
F12 C17 1.338(6) . ?
C12 H12 0.9500 . ?
C13 H13A 0.9900 . ?
C13 H13B 0.9900 . ?
C13 C14 1.498(7) . ?
F13 C18 1.346(6) . ?
C15 C14 1.389(7) . ?
C15 C16 1.369(7) . ?
C14 C19 1.378(7) . ?
F14 C19 1.343(6) . ?
C17 C16 1.368(8) . ?
C17 C18 1.373(8) . ?
C18 C19 1.383(8) . ?
N20 N21 1.319(5) . ?
N20 C21 1.357(6) . ?
F20 C25 1.348(6) . ?
C20 H20A 0.9900 . ?
C20 H20B 0.9900 . ?
C20 C21 1.486(6) . ?
N21 N22 1.339(6) . ?
F21 C26 1.342(7) . ?
C21 C22 1.358(7) . ?
N22 C22 1.357(6) . ?
N22 C23 1.465(6) . ?
F22 C27 1.330(7) . ?
C22 H22 0.9500 . ?
N30 N31 1.323(6) . ?
N30 C31 1.334(6) . ?
F30 C35 1.346(7) . ?
C30 H30A 0.9900 . ?
C30 H30B 0.9900 . ?
C30 C31 1.507(6) . ?
C29 C28 1.384(8) . ?
C29 C24 1.378(7) . ?
C29 F24 1.335(6) . ?
C28 C27 1.374(9) . ?
C28 F23 1.339(6) . ?
C27 C26 1.367(9) . ?
C26 C25 1.361(8) . ?
C25 C24 1.383(7) . ?
C24 C23 1.498(7) . ?
C23 H23A 0.9900 . ?
C23 H23B 0.9900 . ?
N31 N32 1.329(6) . ?
F31 C36 1.330(7) . ?
C31 C32 1.357(7) . ?
N32 C33 1.468(7) . ?
N32 C32 1.335(7) . ?
F32 C37 1.340(6) . ?
C33 H33A 0.9900 . ?
C33 H33B 0.9900 . ?
C33 C34 1.511(8) . ?
F33 C38 1.336(6) . ?
C34 C35 1.374(8) . ?
C34 C39 1.372(8) . ?
F34 C39 1.342(6) . ?
C35 C36 1.384(9) . ?
C36 C37 1.365(9) . ?
C37 C38 1.354(8) . ?
C38 C39 1.388(8) . ?
B100 F101 1.399(7) . ?
B100 F102 1.365(7) . ?
B100 F103 1.370(8) . ?
B100 F104 1.378(7) . ?
C32 H32 0.9500 . ?

loop_
_geom_torsion_atom_site_label_1
_geom_torsion_atom_site_label_2
_geom_torsion_atom_site_label_3
_geom_torsion_atom_site_label_4
_geom_torsion
_geom_torsion_site_symmetry_1
_geom_torsion_site_symmetry_2
_geom_torsion_site_symmetry_3
_geom_torsion_site_symmetry_4
_geom_torsion_publ_flag
Fe1 N1 C10 C11 -2.0(5) . . . . ?
Fe1 N1 C20 C21 -43.0(4) . . . . ?
Fe1 N1 C30 C31 -170.8(3) . . . . ?
Fe1 N10 N11 N12 178.8(3) . . . . ?
Fe1 N10 C11 C10 3.0(6) . . . . ?
Fe1 N10 C11 C12 -178.6(3) . . . . ?
Fe1 N20 N21 N22 -165.8(3) . . . . ?
Fe1 N20 C21 C20 -9.7(5) . . . . ?
Fe1 N20 C21 C22 168.6(3) . . . . ?
N1 C10 C11 N10 -0.4(6) . . . . ?
N1 C10 C11 C12 -178.4(5) . . . . ?
N1 C20 C21 N20 37.1(5) . . . . ?
N1 C20 C21 C22 -140.7(5) . . . . ?
N1 C30 C31 N30 93.6(5) . . . . ?
N1 C30 C31 C32 -89.4(6) . . . . ?
N10 N11 N12 C12 -0.6(5) . . . . ?
N10 N11 N12 C13 -178.9(4) . . . . ?
N10 C11 C12 N12 -0.6(5) . . . . ?
F10 C15 C14 C13 -2.3(7) . . . . ?
F10 C15 C14 C19 179.8(4) . . . . ?
F10 C15 C16 F11 0.5(8) . . . . ?
F10 C15 C16 C17 -179.8(5) . . . . ?
C10 N1 C20 C21 75.5(4) . . . . ?
C10 N1 C30 C31 65.0(5) . . . . ?
C10 C11 C12 N12 177.6(5) . . . . ?
N11 N10 C11 C10 -178.1(4) . . . . ?
N11 N10 C11 C12 0.2(5) . . . . ?
N11 N12 C12 C11 0.7(5) . . . . ?
N11 N12 C13 C14 97.1(5) . . . . ?
C11 N10 N11 N12 0.2(5) . . . . ?
N12 C13 C14 C15 103.6(5) . . . . ?
N12 C13 C14 C19 -78.7(6) . . . . ?
F12 C17 C16 F11 -0.5(8) . . . . ?
F12 C17 C16 C15 179.8(5) . . . . ?
F12 C17 C18 F13 0.5(8) . . . . ?
F12 C17 C18 C19 179.8(5) . . . . ?
C12 N12 C13 C14 -81.0(6) . . . . ?
C13 N12 C12 C11 178.9(4) . . . . ?
C13 C14 C19 F14 1.6(7) . . . . ?
C13 C14 C19 C18 -178.3(5) . . . . ?
F13 C18 C19 C14 -179.9(5) . . . . ?
F13 C18 C19 F14 0.2(8) . . . . ?
C15 C14 C19 F14 179.5(4) . . . . ?
C15 C14 C19 C18 -0.4(7) . . . . ?
C14 C15 C16 F11 -179.6(5) . . . . ?
C14 C15 C16 C17 0.1(8) . . . . ?
C17 C18 C19 C14 0.8(8) . . . . ?
C17 C18 C19 F14 -179.1(5) . . . . ?
C16 C15 C14 C13 177.8(5) . . . . ?
C16 C15 C14 C19 0.0(7) . . . . ?
C16 C17 C18 F13 180.0(5) . . . . ?
C16 C17 C18 C19 -0.8(8) . . . . ?
C18 C17 C16 F11 -179.9(5) . . . . ?
C18 C17 C16 C15 0.3(8) . . . . ?
N20 N21 N22 C22 1.0(5) . . . . ?
N20 N21 N22 C23 176.0(4) . . . . ?
N20 C21 C22 N22 0.7(5) . . . . ?
F20 C25 C24 C29 -179.8(5) . . . . ?
F20 C25 C24 C23 1.9(7) . . . . ?
C20 N1 C10 C11 -116.6(4) . . . . ?
C20 N1 C30 C31 -54.6(5) . . . . ?
C20 C21 C22 N22 178.6(5) . . . . ?
N21 N20 C21 C20 -178.5(4) . . . . ?
N21 N20 C21 C22 -0.1(5) . . . . ?
N21 N22 C22 C21 -1.0(5) . . . . ?
N21 N22 C23 C24 -121.9(5) . . . . ?
F21 C26 C25 F20 2.0(8) . . . . ?
F21 C26 C25 C24 -179.6(5) . . . . ?
C21 N20 N21 N22 -0.5(5) . . . . ?
F22 C27 C26 F21 -2.2(9) . . . . ?
F22 C27 C26 C25 178.2(6) . . . . ?
C22 N22 C23 C24 52.2(7) . . . . ?
N30 N31 N32 C33 -178.8(5) . . . . ?
N30 N31 N32 C32 1.0(6) . . . . ?
N30 C31 C32 N32 -0.2(6) . . . . ?
F30 C35 C36 F31 1.1(9) . . . . ?
F30 C35 C36 C37 -178.5(5) . . . . ?
C30 N1 C10 C11 123.9(4) . . . . ?
C30 N1 C20 C21 -165.0(4) . . . . ?
C30 C31 C32 N32 -177.5(5) . . . . ?
C29 C28 C27 F22 -178.4(6) . . . . ?
C29 C28 C27 C26 1.5(10) . . . . ?
C29 C24 C23 N22 -115.3(5) . . . . ?
C28 C29 C24 C25 -2.0(8) . . . . ?
C28 C29 C24 C23 176.3(5) . . . . ?
C28 C27 C26 F21 177.9(6) . . . . ?
C28 C27 C26 C25 -1.7(9) . . . . ?
C27 C26 C25 F20 -178.4(5) . . . . ?
C27 C26 C25 C24 0.0(9) . . . . ?
C26 C25 C24 C29 1.8(8) . . . . ?
C26 C25 C24 C23 -176.5(5) . . . . ?
C25 C24 C23 N22 62.9(6) . . . . ?
C24 C29 C28 C27 0.4(9) . . . . ?
C24 C29 C28 F23 -179.7(5) . . . . ?
F24 C29 C28 C27 -179.9(5) . . . . ?
F24 C29 C28 F23 0.0(8) . . . . ?
F24 C29 C24 C25 178.3(5) . . . . ?
F24 C29 C24 C23 -3.4(8) . . . . ?
C23 N22 C22 C21 -175.6(4) . . . . ?
F23 C28 C27 F22 1.7(10) . . . . ?
F23 C28 C27 C26 -178.4(6) . . . . ?
N31 N30 C31 C30 178.6(4) . . . . ?
N31 N30 C31 C32 0.9(6) . . . . ?
N31 N32 C33 C34 54.9(7) . . . . ?
N31 N32 C32 C31 -0.5(6) . . . . ?
F31 C36 C37 F32 -0.8(8) . . . . ?
F31 C36 C37 C38 179.3(5) . . . . ?
C31 N30 N31 N32 -1.2(6) . . . . ?
N32 C33 C34 C35 72.8(7) . . . . ?
N32 C33 C34 C39 -103.1(6) . . . . ?
F32 C37 C38 F33 1.2(7) . . . . ?
F32 C37 C38 C39 -179.0(4) . . . . ?
C33 N32 C32 C31 179.4(5) . . . . ?
C33 C34 C35 F30 3.1(8) . . . . ?
C33 C34 C35 C36 -175.8(5) . . . . ?
C33 C34 C39 F34 -3.7(8) . . . . ?
C33 C34 C39 C38 175.7(5) . . . . ?
F33 C38 C39 C34 179.6(5) . . . . ?
F33 C38 C39 F34 -1.0(7) . . . . ?
C34 C35 C36 F31 -179.9(5) . . . . ?
C34 C35 C36 C37 0.5(9) . . . . ?
C35 C34 C39 F34 -179.8(5) . . . . ?
C35 C34 C39 C38 -0.4(8) . . . . ?
C35 C36 C37 F32 178.9(5) . . . . ?
C35 C36 C37 C38 -1.1(8) . . . . ?
C36 C37 C38 F33 -178.9(5) . . . . ?
C36 C37 C38 C39 1.0(8) . . . . ?
C37 C38 C39 C34 -0.2(8) . . . . ?
C37 C38 C39 F34 179.2(5) . . . . ?
C39 C34 C35 F30 179.2(5) . . . . ?
C39 C34 C35 C36 0.3(8) . . . . ?
C32 N32 C33 C34 -125.0(6) . . . . ?

loop_
_smtbx_masks_void_nr
_smtbx_masks_void_average_x
_smtbx_masks_void_average_y
_smtbx_masks_void_average_z
_smtbx_masks_void_volume
_smtbx_masks_void_count_electrons
_smtbx_masks_void_content
1 0.220 0.405 0.584 66.8 17.9 '1 MeOH'
2 0.280 0.905 0.916 66.8 17.8 '1 MeOH'
3 0.720 0.095 0.084 66.8 17.9 '1 MeOH'
4 0.780 0.595 0.416 66.8 17.8 '1 MeOH'
